data_1001569
loop_
_publ_author_name
'Domenges, B'
'Abbattista, F'
'Michel, C'
'Vallino, M'
'Barbey, L'
'Nguyen, N'
'Raveau, B'

_publ_section_title
;
A one-dimensional cuprate closely related to the "0212"-structure:
Nd~2~Ba~4~Cu~2~O~9~
;
_journal_coden_ASTM JSSCBI
_journal_name_full 'Journal of Solid State Chemistry'
_journal_page_first 271
_journal_page_last 281
_journal_paper_doi 10.1006/jssc.1993.1286
_journal_volume 106
_journal_year 1993
_chemical_formula_structural 'Nd2 Ba4 Cu2 O9'
_chemical_formula_sum 'Ba4 Cu2 Nd2 O9'
_chemical_name_systematic 'Dineodymium tetrabarium dicopper oxide'
_space_group_IT_number 118
_symmetry_cell_setting tetragonal
_symmetry_Int_Tables_number 118
_symmetry_space_group_name_Hall 'P -4 -2n'
_symmetry_space_group_name_H-M 'P -4 n 2'
_cell_angle_alpha 90
_cell_angle_beta 90
_cell_angle_gamma 90
_cell_formula_units_Z 2
_cell_length_a 12.0717(2)
_cell_length_b 12.0717(2)
_cell_length_c 3.8737(1)
_cell_volume 564.5
_refine_ls_R_factor_all 0.057
_cod_database_code 1001569

loop_
_symmetry_equiv_pos_as_xyz
x,y,z
1/2-x,1/2+y,1/2+z
-y,x,-z
1/2+y,1/2+x,1/2-z
-x,-y,z
1/2+x,1/2-y,1/2+z
y,-x,-z
1/2-y,1/2-x,1/2-z

loop_
_atom_site_label
_atom_site_type_symbol
_atom_site_symmetry_multiplicity
_atom_site_Wyckoff_symbol
_atom_site_fract_x
_atom_site_fract_y
_atom_site_fract_z
_atom_site_occupancy
_atom_site_attached_hydrogens
_atom_site_calc_flag
Ba1 Ba2+ 8 i 0.1132(3) 0.1761(3) 0.75 1. 0 d
Nd1 Nd3+ 4 f 0.3879(3) 0.1121(3) 0.25 1. 0 d
Cu1 Cu2+ 4 f 0.1005(6) 0.3995(6) 0.25 1. 0 d
O1 O2- 4 g 0.404(2) 0.904(2) 0.25 1. 0 d
O2 O2- 2 d 0. 0. 0.5 1. 0 d
O3 O2- 4 f 0.245(2) 0.255(2) 0.25 1. 0 d
O4 O2- 8 i -0.026(2) 0.300(2) 0.25 1. 0 d

loop_
_atom_type_symbol
_atom_type_oxidation_number
Ba2+ 2.000
Nd3+ 3.000
Cu2+ 2.000
O2- -2.000
